data_2008030
loop_
_publ_author_name
'Ferguson, George'
'Low, John N.'
'Penner, Glenn H.'
'Wardell, James L.'

_publ_section_title
;
 2,4,6-Halogeno-Aniline Derivatives
;
_journal_issue 12
_journal_name_full 'Acta Crystallographica Section C'
_journal_page_first 1974
_journal_page_last 1977
_journal_paper_doi 10.1107/S0108270198009354
_journal_volume 54
_journal_year 1998
_chemical_formula_moiety 'C6 H4 Br2 Cl N'
_chemical_formula_sum 'C6 H4 Br2 Cl N'
_chemical_formula_weight 285.37
_chemical_name_systematic
;
2,4-dibromo-6-chloroaniline
;
_space_group_IT_number 19
_symmetry_cell_setting orthorhombic
_symmetry_space_group_name_Hall 'P 2ac 2ab'
_symmetry_space_group_name_H-M 'P 21 21 21'
_cell_angle_alpha 90.00
_cell_angle_beta 90.00
_cell_angle_gamma 90.00
_cell_formula_units_Z 4
_cell_length_a 4.1787(5)
_cell_length_b 13.245(2)
_cell_length_c 14.856(3)
_cell_measurement_reflns_used 25
_cell_measurement_temperature 294.0(10)
_cell_measurement_theta_max 17.28
_cell_measurement_theta_min 10.02
_cell_volume 822.2(2)
_computing_cell_refinement 'SET4 and CELDIM in CAD-4-PC'
_computing_data_collection 'CAD-4-PC (Enraf-Nonius, 1992)'
_computing_data_reduction 'DATRD2 in NRCVAX96 (Gabe et al., 1989)'
_computing_molecular_graphics 'NRCVAX96, ORTEPII (Johnson, 1976) and PLATON (Spek, 1998)'
_computing_publication_material 'NRCVAX96, SHELXL97 and PRPCIF97 (Ferguson, 1997)'
_computing_structure_refinement 'NRCVAX96 and SHELXL97 (Sheldrick, 1997)'
_computing_structure_solution NRCVAX96
_diffrn_ambient_temperature 294.0(10)
_diffrn_measured_fraction_theta_full 0.998
_diffrn_measured_fraction_theta_max 0.998
_diffrn_measurement_device 'Enraf-Nonius CAD-4'
_diffrn_measurement_method \q/2\q
_diffrn_radiation_monochromator graphite
_diffrn_radiation_source 'X-ray tube'
_diffrn_radiation_type 'Molybdenum K\a'
_diffrn_radiation_wavelength 0.7107
_diffrn_reflns_av_R_equivalents 0.054
_diffrn_reflns_av_sigmaI/netI 0.109
_diffrn_reflns_limit_h_max 5
_diffrn_reflns_limit_h_min -5
_diffrn_reflns_limit_k_max 17
_diffrn_reflns_limit_k_min -16
_diffrn_reflns_limit_l_max 19
_diffrn_reflns_limit_l_min -18
_diffrn_reflns_number 3760
_diffrn_reflns_theta_full 27.43
_diffrn_reflns_theta_max 27.43
_diffrn_reflns_theta_min 2.06
_diffrn_standards_decay_% 5.6
_diffrn_standards_interval_time 120
_diffrn_standards_number 3
_exptl_absorpt_coefficient_mu 10.104
_exptl_absorpt_correction_T_max 0.310
_exptl_absorpt_correction_T_min 0.107
_exptl_absorpt_correction_type gaussian
_exptl_absorpt_process_details 'ABSO in NRCVAX (Gabe et al., 1989)'
_exptl_crystal_colour purple
_exptl_crystal_density_diffrn 2.305
_exptl_crystal_density_meas ?
_exptl_crystal_description plate
_exptl_crystal_F_000 536
_exptl_crystal_size_max 0.42
_exptl_crystal_size_mid 0.24
_exptl_crystal_size_min 0.12
_refine_diff_density_max 0.641
_refine_diff_density_min -0.604
_refine_ls_abs_structure_details 'Flack (1983),  747 Friedel pairs'
_refine_ls_abs_structure_Flack 0.46(4)
_refine_ls_extinction_method none
_refine_ls_goodness_of_fit_ref 0.937
_refine_ls_hydrogen_treatment constr
_refine_ls_matrix_type full
_refine_ls_number_parameters 111
_refine_ls_number_reflns 1890
_refine_ls_number_restraints 92
_refine_ls_restrained_S_all 0.922
_refine_ls_R_factor_all 0.153
_refine_ls_R_factor_gt 0.063
_refine_ls_shift/su_max 0.000
_refine_ls_shift/su_mean 0.000
_refine_ls_structure_factor_coef Fsqd
_refine_ls_weighting_details 'w = 1/[\s^2^(Fo^2^)+(0.0700P)^2^] where P=(Fo^2^+2Fc^2^)/3'
_refine_ls_weighting_scheme calc
_refine_ls_wR_factor_ref 0.142
_reflns_number_gt 951
_reflns_number_total 1890
_reflns_threshold_expression I>2\s(I)
_cod_data_source_file sk1221.cif
_cod_data_source_block 9805
_cod_depositor_comments
;
The following automatic conversions were performed:

'_exptl_crystal_density_meas' value 'not measured' was changed to '?'
- the value is perceived as not measured.

Automatic conversion script
Id: cif_fix_values 3008 2015-01-20 13:52:24Z robertas 

The following automatic conversions were performed:

'_refine_ls_weighting_scheme' value 'calc w =
1/[\s^2^(Fo^2^)+(0.0700P)^2^] where P=(Fo^2^+2Fc^2^)/3' was changed
to 'calc'. New tag '_refine_ls_weighting_details' was created. The
value of the new tag was set to 'w = 1/[\s^2^(Fo^2^)+(0.0700P)^2^]
where P=(Fo^2^+2Fc^2^)/3'.

Automatic conversion script
Id: cif_fix_values 3143 2015-03-26 13:38:13Z robertas 
;
_cod_original_cell_volume 822.2(3)
_cod_database_code 2008030
_cod_database_fobs_code 2008030

loop_
_symmetry_equiv_pos_as_xyz
'x, y, z'
'x+1/2, -y+1/2, -z'
'-x, y+1/2, -z+1/2'
'-x+1/2, -y, z+1/2'

loop_
_atom_site_label
_atom_site_fract_x
_atom_site_fract_y
_atom_site_fract_z
_atom_site_U_iso_or_equiv
_atom_site_adp_type
_atom_site_calc_flag
_atom_site_refinement_flags
_atom_site_occupancy
_atom_site_disorder_assembly
_atom_site_disorder_group
_atom_site_type_symbol
Br2 0.2253(6) -0.02535(19) 0.4047(2) 0.0697(17) Uani d PDU 0.639(4) . . Br
Cl2 0.2397(14) -0.0190(5) 0.3942(7) 0.050(5) Uani d PDU 0.361(4) . . Cl
Br4 0.6513(3) 0.17455(10) 0.09000(8) 0.0723(5) Uani d D 1 . . Br
Br6 -0.007(4) 0.3863(7) 0.3663(6) 0.0451(17) Uani d PDU 0.361(4) . . Br
Cl6 -0.002(6) 0.3838(9) 0.3418(7) 0.051(3) Uani d PDU 0.639(4) . . Cl
N1 -0.038(2) 0.1823(6) 0.4485(5) 0.053(2) Uani d D 1 . . N
C1 0.119(2) 0.1790(7) 0.3681(6) 0.038(2) Uani d D 1 . . C
C2 0.259(2) 0.0927(5) 0.3351(5) 0.045(3) Uani d DU 1 . . C
C3 0.421(3) 0.0918(8) 0.2541(7) 0.053(3) Uani d D 1 . . C
C4 0.444(2) 0.1787(8) 0.2027(4) 0.048(3) Uani d D 1 . . C
C5 0.308(3) 0.2665(7) 0.2344(7) 0.048(3) Uani d D 1 . . C
C6 0.155(2) 0.2679(5) 0.3138(6) 0.042(2) Uani d DU 1 . . C
H1A -0.0530 0.1288 0.4810 0.063 Uiso calc R 1 . . H
H1B -0.1225 0.2379 0.4667 0.063 Uiso calc R 1 . . H
H3 0.5153 0.0324 0.2339 0.064 Uiso calc R 1 . . H
H5 0.3220 0.3253 0.2004 0.058 Uiso calc R 1 . . H

loop_
_atom_site_aniso_label
_atom_site_aniso_U_11
_atom_site_aniso_U_22
_atom_site_aniso_U_33
_atom_site_aniso_U_12
_atom_site_aniso_U_13
_atom_site_aniso_U_23
Br2 0.102(3) 0.042(2) 0.065(2) -0.005(2) 0.008(2) 0.0135(16)
Cl2 0.071(11) 0.033(7) 0.046(7) 0.023(7) 0.014(6) -0.006(5)
Br4 0.0816(10) 0.0978(10) 0.0376(5) -0.0085(8) 0.0061(7) -0.0082(7)
Br6 0.073(3) 0.039(2) 0.023(4) 0.009(2) -0.002(4) -0.001(2)
Cl6 0.084(5) 0.045(3) 0.025(6) 0.006(4) 0.006(6) -0.003(3)
N1 0.076(7) 0.043(5) 0.039(4) 0.007(5) 0.013(5) -0.007(4)
C1 0.040(6) 0.039(5) 0.036(4) -0.004(5) -0.005(5) -0.010(4)
C2 0.055(6) 0.038(5) 0.041(5) -0.007(5) -0.001(4) -0.005(4)
C3 0.055(8) 0.056(8) 0.048(6) -0.004(6) -0.004(6) -0.019(5)
C4 0.047(8) 0.060(7) 0.038(5) -0.016(6) 0.000(5) 0.000(5)
C5 0.058(7) 0.041(6) 0.046(6) -0.001(6) -0.010(6) 0.001(5)
C6 0.044(5) 0.044(5) 0.039(5) 0.004(4) -0.008(5) -0.002(4)

loop_
_atom_type_symbol
_atom_type_description
_atom_type_scat_dispersion_real
_atom_type_scat_dispersion_imag
_atom_type_scat_source
C C 0.0033 0.0016 'International Tables Vol C Tables 4.2.6.8 and 6.1.1.4'
H H 0.0000 0.0000 'International Tables Vol C Tables 4.2.6.8 and 6.1.1.4'
Br Br -0.2901 2.4595 'International Tables Vol C Tables 4.2.6.8 and 6.1.1.4'
Cl Cl 0.1484 0.1585 'International Tables Vol C Tables 4.2.6.8 and 6.1.1.4'
N N 0.0061 0.0033 'International Tables Vol C Tables 4.2.6.8 and 6.1.1.4'

loop_
_geom_angle_atom_site_label_1
_geom_angle_atom_site_label_2
_geom_angle_atom_site_label_3
_geom_angle
_geom_angle_publ_flag
N1 C1 C2 123.0(9) no
N1 C1 C6 121.1(8) no
C2 C1 C6 115.9(7) no
C1 C2 C3 121.8(7) no
C1 C2 Cl2 120.8(8) no
C3 C2 Cl2 117.4(8) no
C1 C2 Br2 117.6(7) no
C3 C2 Br2 120.6(7) no
C2 C3 C4 120.5(8) no
C5 C4 C3 119.0(7) no
C5 C4 Br4 121.1(7) no
C3 C4 Br4 119.8(7) no
C6 C5 C4 120.5(8) no
C5 C6 C1 122.2(6) no
C5 C6 Cl6 113.9(9) no
C1 C6 Cl6 123.9(9) no
C5 C6 Br6 123.2(8) no
C1 C6 Br6 114.5(8) no

loop_
_geom_bond_atom_site_label_1
_geom_bond_atom_site_label_2
_geom_bond_site_symmetry_2
_geom_bond_distance
_geom_bond_publ_flag
Br2 C2 . 1.879(5) no
Cl2 C2 . 1.722(5) no
Br4 C4 . 1.886(5) no
Br6 C6 . 1.879(5) no
Cl6 C6 . 1.721(5) no
N1 C1 . 1.363(11) no
C1 C2 . 1.374(12) no
C1 C6 . 1.435(13) no
C2 C3 . 1.382(13) no
C3 C4 . 1.384(13) no
C4 C5 . 1.378(13) no
C5 C6 . 1.343(14) no

loop_
_geom_hbond_atom_site_label_D
_geom_hbond_atom_site_label_H
_geom_hbond_atom_site_label_A
_geom_hbond_site_symmetry_A
_geom_hbond_distance_DH
_geom_hbond_distance_HA
_geom_hbond_distance_DA
_geom_hbond_angle_DHA
_geom_hbond_publ_flag
N1 H1A Br2 . 0.86 2.61 3.033(8) 112 no
N1 H1B Cl6 . 0.86 2.73 3.108(14) 109 no
N1 H1B N1 2_456 0.86 2.39 3.150(11) 147 no

loop_
_geom_torsion_atom_site_label_1
_geom_torsion_atom_site_label_2
_geom_torsion_atom_site_label_3
_geom_torsion_atom_site_label_4
_geom_torsion
_geom_torsion_publ_flag
N1 C1 C2 C3 -179.0(9) no
C6 C1 C2 C3 -0.7(14) no
N1 C1 C2 Cl2 0.7(14) no
C6 C1 C2 Cl2 179.1(7) no
N1 C1 C2 Br2 0.6(13) no
C6 C1 C2 Br2 179.0(7) no
C1 C2 C3 C4 -0.7(16) no
Cl2 C2 C3 C4 179.5(9) no
Br2 C2 C3 C4 179.6(8) no
C2 C3 C4 C5 1.1(16) no
C2 C3 C4 Br4 -177.4(8) no
C3 C4 C5 C6 0.0(17) no
Br4 C4 C5 C6 178.5(8) no
C4 C5 C6 C1 -1.5(17) no
C4 C5 C6 Cl6 -179.6(13) no
C4 C5 C6 Br6 174.7(10) no
N1 C1 C6 C5 -179.8(9) no
C2 C1 C6 C5 1.8(15) no
N1 C1 C6 Cl6 -1.9(17) no
C2 C1 C6 Cl6 179.7(13) no
N1 C1 C6 Br6 3.6(13) no
C2 C1 C6 Br6 -174.7(10) no
